data_7042190
loop_
_publ_author_name
'Stylianou, M.'
'Hadjiadamou, I.'
'Drouza, C.'
'Hayes, S. C.'
'Lariou, E.'
'Tantis, I.'
'Lianos, P.'
'Tsipis, A. C.'
'Keramidas, A. D.'

_publ_section_title
;
 Synthesis of new photosensitive H2BBQ(2+)[ZnCl4](2-)/[(ZnCl)2(\m-BBH)]
 complexes, through selective oxidation of H2O to H2O2.
;
_journal_issue 11
_journal_name_full 'Dalton transactions (Cambridge, England : 2003)'
_journal_page_first 3688
_journal_page_last 3699
_journal_paper_doi 10.1039/c6dt04643f
_journal_volume 46
_journal_year 2017
_chemical_formula_sum 'C60 H80 Cl4 N12 O18 Zn4'
_chemical_formula_weight 1660.64
_chemical_name_systematic
;
 ?
;
_space_group_crystal_system triclinic
_space_group_IT_number 2
_space_group_name_Hall '-P 1'
_space_group_name_H-M_alt 'P -1'
_symmetry_space_group_name_Hall '-P 1'
_symmetry_space_group_name_H-M 'P -1'
_atom_sites_solution_hydrogens geom
_audit_creation_method SHELXL-2014
_audit_update_record
;
2016-12-08 deposited with the CCDC.
2017-02-21 downloaded from the CCDC.
;
_cell_angle_alpha 99.029(3)
_cell_angle_beta 96.378(4)
_cell_angle_gamma 108.010(4)
_cell_formula_units_Z 2
_cell_length_a 9.3736(4)
_cell_length_b 15.0452(5)
_cell_length_c 26.4220(11)
_cell_measurement_reflns_used 9176
_cell_measurement_temperature 100(2)
_cell_measurement_theta_max 29.1140
_cell_measurement_theta_min 3.7910
_cell_volume 3448.8(3)
_computing_structure_refinement 'SHELXL-2014 (Sheldrick, 2014)'
_diffrn_ambient_temperature 100(2)
_diffrn_detector_area_resol_mean 10.4223
_diffrn_measured_fraction_theta_full 0.999
_diffrn_measured_fraction_theta_max 0.855
_diffrn_measurement_device_type 'SuperNova, Dual, Cu at zero, Atlas'
_diffrn_measurement_method '\w scans'
_diffrn_radiation_type MoK\a
_diffrn_radiation_wavelength 0.71073
_diffrn_reflns_av_R_equivalents 0.0589
_diffrn_reflns_av_unetI/netI 0.0755
_diffrn_reflns_Laue_measured_fraction_full 0.999
_diffrn_reflns_Laue_measured_fraction_max 0.855
_diffrn_reflns_limit_h_max 13
_diffrn_reflns_limit_h_min -12
_diffrn_reflns_limit_k_max 20
_diffrn_reflns_limit_k_min -20
_diffrn_reflns_limit_l_max 36
_diffrn_reflns_limit_l_min -36
_diffrn_reflns_number 38552
_diffrn_reflns_point_group_measured_fraction_full 0.999
_diffrn_reflns_point_group_measured_fraction_max 0.855
_diffrn_reflns_theta_full 25.242
_diffrn_reflns_theta_max 29.627
_diffrn_reflns_theta_min 2.841
_diffrn_source 'SuperNova (Mo) X-ray Source'
_exptl_absorpt_coefficient_mu 1.607
_exptl_absorpt_correction_T_max 1.00000
_exptl_absorpt_correction_T_min 0.88686
_exptl_absorpt_correction_type multi-scan
_exptl_absorpt_process_details
;
'Sun Oct 11 10:18:51 2015'
;
_exptl_crystal_colour colourless
_exptl_crystal_density_diffrn 1.599
_exptl_crystal_description
;
'Sun Oct 11 10:18:51 2015'
;
_exptl_crystal_F_000 1712
_exptl_crystal_size_max 0.340
_exptl_crystal_size_mid 0.200
_exptl_crystal_size_min 0.109
_refine_diff_density_max 1.352
_refine_diff_density_min -0.815
_refine_diff_density_rms 0.150
_refine_ls_extinction_method none
_refine_ls_goodness_of_fit_ref 1.149
_refine_ls_hydrogen_treatment constr
_refine_ls_matrix_type full
_refine_ls_number_parameters 884
_refine_ls_number_reflns 16591
_refine_ls_number_restraints 0
_refine_ls_restrained_S_all 1.149
_refine_ls_R_factor_all 0.1032
_refine_ls_R_factor_gt 0.0769
_refine_ls_shift/su_max 0.000
_refine_ls_shift/su_mean 0.000
_refine_ls_structure_factor_coef Fsqd
_refine_ls_weighting_details 'w=1/[\s^2^(Fo^2^)+(0.0415P)^2^+25.0857P] where P=(Fo^2^+2Fc^2^)/3'
_refine_ls_weighting_scheme calc
_refine_ls_wR_factor_gt 0.1732
_refine_ls_wR_factor_ref 0.1864
_reflns_Friedel_coverage 0.000
_reflns_number_gt 12523
_reflns_number_total 16591
_reflns_threshold_expression 'I > 2\s(I)'
_cod_data_source_file c6dt04643f2.cif
_cod_data_source_block shelx
_cod_depositor_comments 'Adding full bibliography for 7042187--7042190.cif.'
_cod_original_cell_volume 3448.8(2)
_cod_database_code 7042190
_shelx_space_group_comment
;
The symmetry employed for this shelxl refinement is uniquely defined
by the following loop, which should always be used as a source of
symmetry information in preference to the above space-group names.
They are only intended as comments.
;
_shelxl_version_number 2014-3

loop_
_space_group_symop_operation_xyz
'x, y, z'
'-x, -y, -z'

loop_
_atom_site_label
_atom_site_type_symbol
_atom_site_fract_x
_atom_site_fract_y
_atom_site_fract_z
_atom_site_U_iso_or_equiv
_atom_site_adp_type
_atom_site_occupancy
_atom_site_site_symmetry_order
_atom_site_calc_flag
_atom_site_refinement_flags_posn
_atom_site_refinement_flags_adp
_atom_site_refinement_flags_occupancy
_atom_site_disorder_assembly
_atom_site_disorder_group
Zn1' Zn 0.67996(7) 0.61515(4) 0.13667(2) 0.01325(14) Uani 1 1 d . . . . .
Zn1B Zn 0.32628(7) 0.11818(4) 0.11440(2) 0.01301(14) Uani 1 1 d . . . . .
Zn1A Zn 0.66588(7) 0.35139(4) 0.39723(2) 0.01294(14) Uani 1 1 d . . . . .
Zn1 Zn 0.28864(7) 0.84773(4) 0.34955(2) 0.01318(14) Uani 1 1 d . . . . .
Cl1B Cl 0.29155(16) 0.11085(10) 0.19915(5) 0.0193(3) Uani 1 1 d . . . . .
Cl1A Cl 0.69110(16) 0.33487(10) 0.31019(5) 0.0207(3) Uani 1 1 d . . . . .
Cl1' Cl 0.69945(17) 0.61385(10) 0.04971(5) 0.0212(3) Uani 1 1 d . . . . .
Cl1 Cl 0.19119(16) 0.81384(10) 0.42328(5) 0.0200(3) Uani 1 1 d . . . . .
N1A N 0.6494(5) 0.3629(3) 0.48194(16) 0.0107(8) Uani 1 1 d . . . . .
O1 O 0.4015(4) 0.7571(3) 0.34004(14) 0.0135(7) Uani 1 1 d . . . . .
O1' O 0.6050(4) 0.7225(3) 0.15142(14) 0.0152(8) Uani 1 1 d . . . . .
N1B N 0.3572(5) 0.1347(3) 0.03206(16) 0.0111(8) Uani 1 1 d . . . . .
O1B O 0.4116(4) 0.0158(3) 0.09685(14) 0.0147(8) Uani 1 1 d . . . . .
O1A O 0.5795(4) 0.4548(3) 0.40379(14) 0.0153(8) Uani 1 1 d . . . . .
N1' N 0.6666(5) 0.6140(3) 0.22070(17) 0.0105(8) Uani 1 1 d . . . . .
N3' N 0.8981(5) 0.6163(3) 0.16467(18) 0.0139(9) Uani 1 1 d . . . . .
N1 N 0.3657(5) 0.8803(3) 0.27444(17) 0.0113(9) Uani 1 1 d . . . . .
C1A C 0.5393(6) 0.4757(4) 0.4505(2) 0.0130(10) Uani 1 1 d . . . . .
N3B N 0.5214(5) 0.2385(3) 0.12746(17) 0.0150(9) Uani 1 1 d . . . . .
N2' N 0.4903(6) 0.4942(3) 0.13222(19) 0.0186(10) Uani 1 1 d . . . . .
N3A N 0.8822(5) 0.3542(3) 0.42948(17) 0.0136(9) Uani 1 1 d . . . . .
C1 C 0.4577(6) 0.7522(4) 0.2952(2) 0.0126(10) Uani 1 1 d . . . . .
C15' C 0.9986(7) 0.6039(4) 0.1343(2) 0.0192(12) Uani 1 1 d . . . . .
H21 H 0.9761 0.6017 0.0988 0.023 Uiso 1 1 calc R U . . .
C11' C 0.9310(6) 0.6221(4) 0.2158(2) 0.0149(11) Uani 1 1 d . . . . .
N2B N 0.1110(5) 0.1176(3) 0.08250(18) 0.0173(10) Uani 1 1 d . . . . .
C3A C 0.4672(6) 0.5440(4) 0.4602(2) 0.0123(10) Uani 1 1 d . . . . .
H26 H 0.4436 0.5737 0.4337 0.015 Uiso 1 1 calc R U . . .
N2A N 0.4738(5) 0.2329(3) 0.39453(17) 0.0131(9) Uani 1 1 d . . . . .
C1' C 0.5603(6) 0.7335(4) 0.19810(19) 0.0124(10) Uani 1 1 d . . . . .
N3 N 0.0983(5) 0.8667(3) 0.30947(17) 0.0127(9) Uani 1 1 d . . . . .
C2B C 0.4331(6) 0.0675(4) 0.0152(2) 0.0114(10) Uani 1 1 d . . . . .
C3B C 0.4758(6) 0.0583(4) -0.0335(2) 0.0131(10) Uani 1 1 d . . . . .
H32 H 0.4586 0.0976 -0.0556 0.016 Uiso 1 1 calc R U . . .
C2A C 0.5695(6) 0.4320(3) 0.4917(2) 0.0115(10) Uani 1 1 d . . . . .
C9B C 0.0013(7) 0.1205(4) 0.1114(2) 0.0191(12) Uani 1 1 d . . . . .
H34 H 0.0151 0.1122 0.1455 0.023 Uiso 1 1 calc R U . . .
N2 N 0.4781(5) 0.9688(3) 0.37798(17) 0.0167(10) Uani 1 1 d . . . . .
C3' C 0.5331(6) 0.6878(4) 0.2818(2) 0.0135(10) Uani 1 1 d . . . . .
H36 H 0.5502 0.6503 0.3051 0.016 Uiso 1 1 calc R U . . .
C1B C 0.4560(6) 0.0089(4) 0.04970(19) 0.0131(10) Uani 1 1 d . . . . .
C9A C 0.3704(6) 0.1862(4) 0.3516(2) 0.0181(11) Uani 1 1 d . . . . .
H38 H 0.3928 0.1994 0.3196 0.022 Uiso 1 1 calc R U . . .
C11B C 0.5684(7) 0.2708(4) 0.0851(2) 0.0168(11) Uani 1 1 d . . . . .
C13A C 1.1475(6) 0.3349(4) 0.4765(2) 0.0186(11) Uani 1 1 d . . . . .
H40 H 1.2361 0.3278 0.4922 0.022 Uiso 1 1 calc R U . . .
C2 C 0.4434(6) 0.8117(3) 0.2602(2) 0.0109(10) Uani 1 1 d . . . . .
C10B C 0.4522(7) 0.2351(4) 0.0358(2) 0.0162(11) Uani 1 1 d . . . . .
H43A H 0.3878 0.2746 0.0353 0.019 Uiso 1 1 calc R U . . .
H43B H 0.5040 0.2400 0.0060 0.019 Uiso 1 1 calc R U . . .
C10A C 0.8038(6) 0.3959(4) 0.5122(2) 0.0111(10) Uani 1 1 d . . . . .
H45A H 0.8017 0.3704 0.5437 0.013 Uiso 1 1 calc R U . . .
H45B H 0.8398 0.4650 0.5221 0.013 Uiso 1 1 calc R U . . .
C5B C 0.0906(6) 0.1276(4) 0.0330(2) 0.0156(11) Uani 1 1 d . . . . .
C12 C -0.0014(6) 0.9175(4) 0.2364(2) 0.0176(11) Uani 1 1 d . . . . .
H47 H 0.0074 0.9324 0.2038 0.021 Uiso 1 1 calc R U . . .
C12A C 1.0418(6) 0.3528(4) 0.5061(2) 0.0167(11) Uani 1 1 d . . . . .
H48 H 1.0578 0.3567 0.5419 0.020 Uiso 1 1 calc R U . . .
C3 C 0.4914(6) 0.8015(4) 0.2124(2) 0.0131(10) Uani 1 1 d . . . . .
H49 H 0.4775 0.8404 0.1896 0.016 Uiso 1 1 calc R U . . .
C5 C 0.5555(6) 1.0087(4) 0.3427(2) 0.0145(11) Uani 1 1 d . . . . .
C15B C 0.6187(7) 0.2704(4) 0.1732(2) 0.0198(12) Uani 1 1 d . . . . .
H51 H 0.5862 0.2482 0.2023 0.024 Uiso 1 1 calc R U . . .
C2' C 0.5833(6) 0.6784(4) 0.2345(2) 0.0118(10) Uani 1 1 d . . . . .
C5' C 0.4617(7) 0.4684(4) 0.1777(2) 0.0176(11) Uani 1 1 d . . . . .
C11A C 0.9117(6) 0.3646(4) 0.4814(2) 0.0128(10) Uani 1 1 d . . . . .
C9' C 0.3830(7) 0.4553(4) 0.0893(2) 0.0222(13) Uani 1 1 d . . . . .
H56 H 0.4035 0.4735 0.0581 0.027 Uiso 1 1 calc R U . . .
C10' C 0.8243(6) 0.6492(4) 0.2490(2) 0.0183(12) Uani 1 1 d . . . . .
H57A H 0.8282 0.6228 0.2801 0.022 Uiso 1 1 calc R U . . .
H57B H 0.8571 0.7182 0.2596 0.022 Uiso 1 1 calc R U . . .
C4A C 0.5634(6) 0.2658(3) 0.4880(2) 0.0123(10) Uani 1 1 d . . . . .
H58A H 0.5171 0.2699 0.5189 0.015 Uiso 1 1 calc R U . . .
H58B H 0.6327 0.2302 0.4923 0.015 Uiso 1 1 calc R U . . .
C7B C -0.1483(7) 0.1494(4) 0.0413(2) 0.0211(12) Uani 1 1 d . . . . .
H59 H -0.2348 0.1612 0.0274 0.025 Uiso 1 1 calc R U . . .
C11 C 0.1072(6) 0.8867(4) 0.2617(2) 0.0153(11) Uani 1 1 d . . . . .
C6B C -0.0372(7) 0.1456(4) 0.0117(2) 0.0209(12) Uani 1 1 d . . . . .
H61 H -0.0479 0.1550 -0.0223 0.025 Uiso 1 1 calc R U . . .
C14B C 0.7637(7) 0.3340(4) 0.1788(2) 0.0227(13) Uani 1 1 d . . . . .
H62 H 0.8286 0.3541 0.2107 0.027 Uiso 1 1 calc R U . . .
C5A C 0.4402(6) 0.2135(4) 0.4408(2) 0.0136(10) Uani 1 1 d . . . . .
C12' C 1.0636(7) 0.6092(4) 0.2384(2) 0.0202(12) Uani 1 1 d . . . . .
H64 H 1.0825 0.6101 0.2738 0.024 Uiso 1 1 calc R U . . .
C14' C 1.1345(7) 0.5943(4) 0.1541(2) 0.0220(12) Uani 1 1 d . . . . .
H65 H 1.2040 0.5874 0.1325 0.026 Uiso 1 1 calc R U . . .
C12B C 0.7114(7) 0.3365(4) 0.0881(2) 0.0212(12) Uani 1 1 d . . . . .
H66 H 0.7406 0.3594 0.0588 0.025 Uiso 1 1 calc R U . . .
C10 C 0.2336(6) 0.8690(4) 0.2352(2) 0.0146(11) Uani 1 1 d . . . . .
H68A H 0.1979 0.8050 0.2142 0.018 Uiso 1 1 calc R U . . .
H68B H 0.2631 0.9139 0.2125 0.018 Uiso 1 1 calc R U . . .
C8' C 0.2432(7) 0.3891(4) 0.0901(3) 0.0307(15) Uani 1 1 d . . . . .
H69 H 0.1702 0.3634 0.0601 0.037 Uiso 1 1 calc R U . . .
C6' C 0.3250(7) 0.4015(4) 0.1807(3) 0.0273(14) Uani 1 1 d . . . . .
H70 H 0.3073 0.3832 0.2121 0.033 Uiso 1 1 calc R U . . .
C8 C 0.6907(7) 1.0564(4) 0.4446(2) 0.0237(13) Uani 1 1 d . . . . .
H71 H 0.7342 1.0719 0.4796 0.028 Uiso 1 1 calc R U . . .
C14 C -0.1334(6) 0.9018(4) 0.3083(2) 0.0186(11) Uani 1 1 d . . . . .
H72 H -0.2152 0.9048 0.3246 0.022 Uiso 1 1 calc R U . . .
C14A C 1.1189(7) 0.3280(4) 0.4237(2) 0.0204(12) Uani 1 1 d . . . . .
H73 H 1.1889 0.3174 0.4032 0.024 Uiso 1 1 calc R U . . .
C4B C 0.2075(7) 0.1136(4) 0.0001(2) 0.0192(12) Uani 1 1 d . . . . .
H74A H 0.1730 0.0481 -0.0190 0.023 Uiso 1 1 calc R U . . .
H74B H 0.2168 0.1549 -0.0249 0.023 Uiso 1 1 calc R U . . .
C8A C 0.2317(7) 0.1193(4) 0.3530(2) 0.0217(12) Uani 1 1 d . . . . .
H75 H 0.1625 0.0881 0.3226 0.026 Uiso 1 1 calc R U . . .
C4 C 0.4707(6) 0.9799(4) 0.2872(2) 0.0157(11) Uani 1 1 d . . . . .
H76A H 0.4131 1.0223 0.2819 0.019 Uiso 1 1 calc R U . . .
H76B H 0.5439 0.9876 0.2636 0.019 Uiso 1 1 calc R U . . .
C8B C -0.1293(7) 0.1354(4) 0.0921(2) 0.0220(12) Uani 1 1 d . . . . .
H77 H -0.2037 0.1362 0.1125 0.026 Uiso 1 1 calc R U . . .
C15 C -0.0206(6) 0.8733(4) 0.3318(2) 0.0186(11) Uani 1 1 d . . . . .
H78 H -0.0273 0.8582 0.3644 0.022 Uiso 1 1 calc R U . . .
C6A C 0.3043(7) 0.1474(4) 0.4453(2) 0.0187(11) Uani 1 1 d . . . . .
H79 H 0.2843 0.1349 0.4776 0.022 Uiso 1 1 calc R U . . .
C13' C 1.1654(7) 0.5951(4) 0.2068(2) 0.0211(12) Uani 1 1 d . . . . .
H80 H 1.2543 0.5861 0.2208 0.025 Uiso 1 1 calc R U . . .
C6 C 0.7014(7) 1.0732(4) 0.3561(2) 0.0199(12) Uani 1 1 d . . . . .
H81 H 0.7528 1.1001 0.3312 0.024 Uiso 1 1 calc R U . . .
C15A C 0.9851(6) 0.3370(4) 0.4012(2) 0.0190(12) Uani 1 1 d . . . . .
H82 H 0.9655 0.3310 0.3653 0.023 Uiso 1 1 calc R U . . .
C7A C 0.1982(7) 0.0997(4) 0.4005(3) 0.0247(13) Uani 1 1 d . . . . .
H84 H 0.1058 0.0552 0.4026 0.030 Uiso 1 1 calc R U . . .
C9 C 0.5460(7) 0.9925(4) 0.4282(2) 0.0206(12) Uani 1 1 d . . . . .
H85 H 0.4929 0.9646 0.4525 0.025 Uiso 1 1 calc R U . . .
C4' C 0.5880(7) 0.5141(4) 0.2238(2) 0.0168(11) Uani 1 1 d . . . . .
H86A H 0.5462 0.5122 0.2558 0.020 Uiso 1 1 calc R U . . .
H86B H 0.6596 0.4794 0.2239 0.020 Uiso 1 1 calc R U . . .
C13B C 0.8103(7) 0.3676(4) 0.1348(3) 0.0238(13) Uani 1 1 d . . . . .
H87 H 0.9075 0.4107 0.1371 0.029 Uiso 1 1 calc R U . . .
C7 C 0.7702(7) 1.0971(4) 0.4088(3) 0.0238(13) Uani 1 1 d . . . . .
H88 H 0.8687 1.1401 0.4192 0.029 Uiso 1 1 calc R U . . .
C13 C -0.1227(6) 0.9257(4) 0.2599(2) 0.0189(12) Uani 1 1 d . . . . .
H89 H -0.1955 0.9469 0.2437 0.023 Uiso 1 1 calc R U . . .
C7' C 0.2150(8) 0.3621(4) 0.1367(3) 0.0334(16) Uani 1 1 d . . . . .
H90 H 0.1222 0.3176 0.1383 0.040 Uiso 1 1 calc R U . . .
O1W O 0.2604(5) -0.1621(3) 0.10931(18) 0.0281(10) Uani 1 1 d . . . A 15
O2W O 0.7492(5) 0.8936(3) 0.12808(17) 0.0260(9) Uani 1 1 d . . . B 14
O11W O 0.3678(5) 0.7007(3) 0.06812(17) 0.0283(10) Uani 1 1 d . . . C 13
O5W O 0.7316(5) 0.6229(3) 0.37699(18) 0.0298(10) Uani 1 1 d . . . D 12
O10W O 0.6514(5) 0.0321(3) 0.17615(17) 0.0278(10) Uani 1 1 d . . . E 11
O4W O 0.2514(5) 0.5788(3) 0.35561(18) 0.0302(10) Uani 1 1 d . . . F 10
O6W O 0.328(3) 0.411(3) 0.3219(6) 0.029(5) Uiso 0.43(8) 1 d . . P G 9
O9W O 0.8308(6) 0.1756(3) 0.25809(18) 0.0330(11) Uani 1 1 d . . . H 8
O3W O 0.6615(5) 0.7826(3) 0.41554(17) 0.0312(11) Uani 1 1 d . . . I 7
O12W O 0.9630(5) 0.8132(4) 0.1075(2) 0.0350(11) Uani 1 1 d . . . J 6
O13W O 0.8430(6) 0.4620(3) -0.0070(2) 0.0366(12) Uani 1 1 d . . . K 5
O14W O -0.0553(5) 0.9179(3) 0.46120(19) 0.0348(11) Uani 1 1 d . . . L 4
O7W O 0.1412(6) 0.2579(4) 0.2593(2) 0.0419(13) Uani 1 1 d . . . M 3
O8W O 0.9483(6) 0.5451(4) 0.3529(2) 0.0415(13) Uani 1 1 d . . . N 2
O1P O 0.3537(18) 0.4382(17) 0.3192(4) 0.029(4) Uiso 0.66(8) 1 d . . P . .

loop_
_atom_site_aniso_label
_atom_site_aniso_U_11
_atom_site_aniso_U_22
_atom_site_aniso_U_33
_atom_site_aniso_U_23
_atom_site_aniso_U_13
_atom_site_aniso_U_12
Zn1' 0.0161(3) 0.0153(3) 0.0106(3) 0.0016(2) 0.0040(2) 0.0084(2)
Zn1B 0.0167(3) 0.0134(3) 0.0117(3) 0.0029(2) 0.0052(2) 0.0079(2)
Zn1A 0.0154(3) 0.0149(3) 0.0106(3) 0.0019(2) 0.0035(2) 0.0078(2)
Zn1 0.0162(3) 0.0155(3) 0.0104(3) 0.0027(2) 0.0038(2) 0.0083(2)
Cl1B 0.0268(7) 0.0224(7) 0.0138(6) 0.0069(5) 0.0095(5) 0.0116(6)
Cl1A 0.0251(7) 0.0265(7) 0.0110(6) 0.0013(5) 0.0051(5) 0.0101(6)
Cl1' 0.0276(7) 0.0293(7) 0.0106(6) 0.0022(5) 0.0053(5) 0.0151(6)
Cl1 0.0244(7) 0.0274(7) 0.0147(6) 0.0085(5) 0.0090(5) 0.0138(6)
N1A 0.016(2) 0.0090(19) 0.009(2) 0.0021(16) 0.0025(17) 0.0067(17)
O1 0.0183(19) 0.0183(18) 0.0099(17) 0.0060(14) 0.0077(15) 0.0114(16)
O1' 0.022(2) 0.0158(18) 0.0122(18) 0.0044(14) 0.0069(15) 0.0100(16)
N1B 0.010(2) 0.017(2) 0.010(2) 0.0016(17) 0.0041(16) 0.0100(18)
O1B 0.024(2) 0.0150(18) 0.0101(17) 0.0050(14) 0.0080(15) 0.0102(16)
O1A 0.023(2) 0.0198(19) 0.0087(17) 0.0038(15) 0.0056(15) 0.0138(16)
N1' 0.009(2) 0.012(2) 0.016(2) 0.0054(17) 0.0051(17) 0.0092(17)
N3' 0.014(2) 0.013(2) 0.016(2) 0.0034(17) 0.0068(18) 0.0042(18)
N1 0.015(2) 0.014(2) 0.014(2) 0.0059(17) 0.0048(17) 0.0135(18)
C1A 0.013(2) 0.017(3) 0.010(2) 0.0011(19) 0.003(2) 0.006(2)
N3B 0.018(2) 0.014(2) 0.013(2) 0.0018(17) 0.0049(18) 0.0058(18)
N2' 0.022(2) 0.020(2) 0.018(2) 0.0011(19) 0.005(2) 0.013(2)
N3A 0.014(2) 0.017(2) 0.011(2) 0.0037(17) 0.0047(17) 0.0054(18)
C1 0.013(2) 0.014(2) 0.010(2) 0.0002(19) 0.006(2) 0.005(2)
C15' 0.021(3) 0.021(3) 0.018(3) 0.004(2) 0.008(2) 0.007(2)
C11' 0.017(3) 0.011(2) 0.016(3) 0.000(2) 0.001(2) 0.005(2)
N2B 0.018(2) 0.017(2) 0.018(2) 0.0028(18) 0.0040(19) 0.0067(19)
C3A 0.015(3) 0.012(2) 0.010(2) 0.0030(19) 0.001(2) 0.004(2)
N2A 0.015(2) 0.014(2) 0.014(2) 0.0040(17) 0.0048(18) 0.0094(18)
C1' 0.015(3) 0.014(2) 0.009(2) 0.0003(19) 0.004(2) 0.005(2)
N3 0.012(2) 0.015(2) 0.010(2) 0.0023(17) 0.0000(17) 0.0059(18)
C2B 0.011(2) 0.012(2) 0.012(2) 0.0013(19) 0.0024(19) 0.005(2)
C3B 0.014(2) 0.016(2) 0.012(2) 0.004(2) 0.001(2) 0.008(2)
C2A 0.014(2) 0.011(2) 0.010(2) 0.0021(19) 0.003(2) 0.006(2)
C9B 0.022(3) 0.015(3) 0.020(3) 0.001(2) 0.007(2) 0.005(2)
N2 0.022(2) 0.018(2) 0.012(2) -0.0010(18) -0.0002(19) 0.010(2)
C3' 0.015(3) 0.015(2) 0.012(2) 0.005(2) 0.002(2) 0.005(2)
C1B 0.017(3) 0.014(2) 0.008(2) 0.0009(19) 0.002(2) 0.005(2)
C9A 0.021(3) 0.019(3) 0.015(3) -0.003(2) 0.001(2) 0.011(2)
C11B 0.028(3) 0.014(3) 0.015(3) 0.004(2) 0.009(2) 0.013(2)
C13A 0.014(3) 0.016(3) 0.025(3) 0.002(2) 0.001(2) 0.006(2)
C2 0.011(2) 0.011(2) 0.013(2) 0.0029(19) 0.0054(19) 0.006(2)
C10B 0.027(3) 0.015(3) 0.013(2) 0.007(2) 0.007(2) 0.013(2)
C10A 0.008(2) 0.012(2) 0.012(2) -0.0010(19) 0.0014(19) 0.0042(19)
C5B 0.020(3) 0.013(2) 0.014(3) 0.001(2) 0.002(2) 0.008(2)
C12 0.015(3) 0.023(3) 0.016(3) 0.006(2) 0.001(2) 0.008(2)
C12A 0.015(3) 0.017(3) 0.018(3) 0.004(2) 0.001(2) 0.004(2)
C3 0.018(3) 0.010(2) 0.012(2) 0.0043(19) 0.005(2) 0.004(2)
C5 0.016(3) 0.012(2) 0.017(3) 0.000(2) 0.003(2) 0.009(2)
C15B 0.025(3) 0.021(3) 0.014(3) 0.001(2) 0.001(2) 0.010(2)
C2' 0.013(2) 0.011(2) 0.012(2) 0.0018(19) 0.004(2) 0.005(2)
C5' 0.022(3) 0.012(2) 0.021(3) 0.000(2) 0.007(2) 0.008(2)
C11A 0.013(2) 0.010(2) 0.014(2) 0.0019(19) 0.004(2) 0.003(2)
C9' 0.021(3) 0.023(3) 0.023(3) -0.003(2) 0.000(2) 0.012(2)
C10' 0.019(3) 0.026(3) 0.009(2) -0.002(2) -0.003(2) 0.011(2)
C4A 0.012(2) 0.011(2) 0.015(2) 0.0024(19) 0.004(2) 0.006(2)
C7B 0.016(3) 0.025(3) 0.022(3) -0.001(2) 0.000(2) 0.011(2)
C11 0.015(3) 0.013(2) 0.015(3) -0.003(2) -0.001(2) 0.004(2)
C6B 0.020(3) 0.021(3) 0.021(3) 0.001(2) -0.001(2) 0.009(2)
C14B 0.025(3) 0.020(3) 0.020(3) -0.001(2) 0.000(2) 0.008(2)
C5A 0.016(3) 0.012(2) 0.014(2) -0.002(2) 0.003(2) 0.009(2)
C12' 0.020(3) 0.020(3) 0.020(3) 0.000(2) -0.002(2) 0.009(2)
C14' 0.018(3) 0.020(3) 0.029(3) 0.001(2) 0.012(2) 0.007(2)
C12B 0.025(3) 0.015(3) 0.027(3) 0.005(2) 0.008(3) 0.008(2)
C10 0.017(3) 0.019(3) 0.011(2) 0.003(2) 0.001(2) 0.010(2)
C8' 0.020(3) 0.021(3) 0.042(4) -0.010(3) -0.003(3) 0.006(3)
C6' 0.032(4) 0.015(3) 0.041(4) 0.007(3) 0.017(3) 0.011(3)
C8 0.027(3) 0.020(3) 0.022(3) -0.004(2) -0.001(3) 0.011(3)
C14 0.016(3) 0.025(3) 0.016(3) -0.002(2) 0.002(2) 0.011(2)
C14A 0.018(3) 0.017(3) 0.026(3) 0.003(2) 0.010(2) 0.006(2)
C4B 0.022(3) 0.024(3) 0.014(3) 0.001(2) 0.003(2) 0.013(2)
C8A 0.022(3) 0.018(3) 0.023(3) -0.002(2) -0.002(2) 0.008(2)
C4 0.022(3) 0.013(2) 0.016(3) 0.005(2) 0.005(2) 0.009(2)
C8B 0.015(3) 0.020(3) 0.030(3) -0.001(2) 0.008(2) 0.005(2)
C15 0.019(3) 0.020(3) 0.017(3) 0.001(2) 0.005(2) 0.007(2)
C6A 0.022(3) 0.016(3) 0.020(3) 0.004(2) 0.006(2) 0.008(2)
C13' 0.016(3) 0.020(3) 0.027(3) -0.001(2) 0.001(2) 0.009(2)
C6 0.018(3) 0.016(3) 0.026(3) 0.002(2) 0.004(2) 0.007(2)
C15A 0.020(3) 0.019(3) 0.019(3) 0.002(2) 0.006(2) 0.008(2)
C7A 0.019(3) 0.016(3) 0.035(4) 0.000(2) 0.004(3) 0.003(2)
C9 0.025(3) 0.024(3) 0.015(3) 0.001(2) 0.006(2) 0.013(3)
C4' 0.025(3) 0.013(2) 0.019(3) 0.007(2) 0.009(2) 0.011(2)
C13B 0.019(3) 0.012(3) 0.037(4) 0.003(2) 0.008(3) 0.001(2)
C7 0.015(3) 0.015(3) 0.035(4) -0.004(2) -0.004(2) 0.005(2)
C13 0.015(3) 0.020(3) 0.023(3) 0.001(2) -0.001(2) 0.009(2)
C7' 0.023(3) 0.014(3) 0.059(5) -0.001(3) 0.008(3) 0.005(3)
O1W 0.032(3) 0.022(2) 0.030(2) 0.0095(18) 0.005(2) 0.0075(19)
O2W 0.032(2) 0.025(2) 0.021(2) 0.0102(18) 0.0005(19) 0.0087(19)
O11W 0.030(2) 0.039(3) 0.020(2) 0.0070(19) 0.0054(19) 0.017(2)
O5W 0.031(3) 0.030(2) 0.029(2) 0.015(2) 0.002(2) 0.007(2)
O10W 0.031(2) 0.031(2) 0.023(2) 0.0052(19) 0.0000(19) 0.013(2)
O4W 0.036(3) 0.028(2) 0.027(2) 0.0115(19) 0.003(2) 0.008(2)
O9W 0.044(3) 0.028(2) 0.028(2) 0.0012(19) 0.005(2) 0.016(2)
O3W 0.032(3) 0.043(3) 0.019(2) 0.001(2) 0.0007(19) 0.018(2)
O12W 0.028(3) 0.043(3) 0.037(3) 0.008(2) 0.009(2) 0.014(2)
O13W 0.037(3) 0.035(3) 0.040(3) 0.000(2) 0.010(2) 0.017(2)
O14W 0.031(3) 0.038(3) 0.032(3) -0.007(2) 0.005(2) 0.012(2)
O7W 0.050(3) 0.035(3) 0.044(3) 0.002(2) 0.014(3) 0.019(2)
O8W 0.034(3) 0.036(3) 0.054(3) 0.010(2) 0.010(2) 0.010(2)

loop_
_atom_type_symbol
_atom_type_description
_atom_type_scat_dispersion_real
_atom_type_scat_dispersion_imag
_atom_type_scat_source
C C 0.0033 0.0016 'International Tables Vol C Tables 4.2.6.8 and 6.1.1.4'
H H 0.0000 0.0000 'International Tables Vol C Tables 4.2.6.8 and 6.1.1.4'
N N 0.0061 0.0033 'International Tables Vol C Tables 4.2.6.8 and 6.1.1.4'
O O 0.0106 0.0060 'International Tables Vol C Tables 4.2.6.8 and 6.1.1.4'
Cl Cl 0.1484 0.1585 'International Tables Vol C Tables 4.2.6.8 and 6.1.1.4'
Zn Zn 0.2839 1.4301 'International Tables Vol C Tables 4.2.6.8 and 6.1.1.4'

loop_
_geom_angle_atom_site_label_1
_geom_angle_atom_site_label_2
_geom_angle_atom_site_label_3
_geom_angle
_geom_angle_site_symmetry_1
_geom_angle_site_symmetry_3
O1' Zn1' N3' 125.25(17) . .
O1' Zn1' N2' 104.67(17) . .
N3' Zn1' N2' 120.37(18) . .
O1' Zn1' N1' 82.13(15) . .
N3' Zn1' N1' 78.90(16) . .
N2' Zn1' N1' 77.87(17) . .
O1' Zn1' Cl1' 99.56(12) . .
N3' Zn1' Cl1' 99.49(13) . .
N2' Zn1' Cl1' 102.30(14) . .
N1' Zn1' Cl1' 178.16(11) . .
O1B Zn1B N3B 101.02(17) . .
O1B Zn1B N2B 125.77(17) . .
N3B Zn1B N2B 122.88(18) . .
O1B Zn1B N1B 81.79(15) . .
N3B Zn1B N1B 78.29(17) . .
N2B Zn1B N1B 78.20(17) . .
O1B Zn1B Cl1B 101.95(11) . .
N3B Zn1B Cl1B 100.15(13) . .
N2B Zn1B Cl1B 99.97(14) . .
N1B Zn1B Cl1B 176.19(11) . .
O1A Zn1A N2A 101.48(17) . .
O1A Zn1A N3A 128.69(17) . .
N2A Zn1A N3A 120.45(17) . .
O1A Zn1A N1A 82.75(15) . .
N2A Zn1A N1A 79.00(16) . .
N3A Zn1A N1A 78.14(16) . .
O1A Zn1A Cl1A 100.09(11) . .
N2A Zn1A Cl1A 101.06(13) . .
N3A Zn1A Cl1A 99.40(13) . .
N1A Zn1A Cl1A 177.06(12) . .
O1 Zn1 N2 96.26(17) . .
O1 Zn1 N3 136.62(16) . .
N2 Zn1 N3 116.98(18) . .
O1 Zn1 N1 82.41(14) . .
N2 Zn1 N1 79.57(17) . .
N3 Zn1 N1 77.53(16) . .
O1 Zn1 Cl1 100.61(11) . .
N2 Zn1 Cl1 103.27(14) . .
N3 Zn1 Cl1 98.03(13) . .
N1 Zn1 Cl1 175.51(12) . .
C2A N1A C10A 113.0(4) . .
C2A N1A C4A 114.1(4) . .
C10A N1A C4A 110.8(4) . .
C2A N1A Zn1A 103.7(3) . .
C10A N1A Zn1A 108.7(3) . .
C4A N1A Zn1A 106.0(3) . .
C1 O1 Zn1 114.4(3) . .
C1' O1' Zn1' 114.1(3) . .
C2B N1B C4B 112.9(4) . .
C2B N1B C10B 112.9(4) . .
C4B N1B C10B 110.7(4) . .
C2B N1B Zn1B 104.4(3) . .
C4B N1B Zn1B 109.2(3) . .
C10B N1B Zn1B 106.3(3) . .
C1B O1B Zn1B 114.9(3) . .
C1A O1A Zn1A 114.1(3) . .
C2' N1' C10' 112.6(4) . .
C2' N1' C4' 114.4(4) . .
C10' N1' C4' 111.7(4) . .
C2' N1' Zn1' 103.9(3) . .
C10' N1' Zn1' 106.8(3) . .
C4' N1' Zn1' 106.6(3) . .
C11' N3' C15' 119.5(5) . .
C11' N3' Zn1' 116.2(4) . .
C15' N3' Zn1' 124.1(4) . .
C2 N1 C10 112.9(4) . .
C2 N1 C4 112.4(4) . .
C10 N1 C4 111.1(4) . .
C2 N1 Zn1 103.8(3) . .
C10 N1 Zn1 110.1(3) . .
C4 N1 Zn1 106.1(3) . .
O1A C1A C3A 121.1(5) . .
O1A C1A C2A 122.0(5) . .
C3A C1A C2A 116.9(5) . .
C11B N3B C15B 118.6(5) . .
C11B N3B Zn1B 117.0(4) . .
C15B N3B Zn1B 122.6(4) . .
C9' N2' C5' 119.4(5) . .
C9' N2' Zn1' 122.8(4) . .
C5' N2' Zn1' 116.3(4) . .
C11A N3A C15A 118.9(5) . .
C11A N3A Zn1A 116.8(3) . .
C15A N3A Zn1A 124.0(4) . .
O1 C1 C3' 120.9(5) . .
O1 C1 C2 121.9(4) . .
C3' C1 C2 117.2(5) . .
N3' C15' C14' 121.9(5) . .
N3' C15' H21 119.0 . .
C14' C15' H21 119.0 . .
N3' C11' C12' 121.8(5) . .
N3' C11' C10' 117.2(5) . .
C12' C11' C10' 120.8(5) . .
C5B N2B C9B 119.3(5) . .
C5B N2B Zn1B 117.3(4) . .
C9B N2B Zn1B 122.8(4) . .
C2A C3A C1A 121.3(5) 2_666 .
C2A C3A H26 119.4 2_666 .
C1A C3A H26 119.4 . .
C9A N2A C5A 118.3(5) . .
C9A N2A Zn1A 124.5(4) . .
C5A N2A Zn1A 116.2(3) . .
O1' C1' C3 120.9(5) . .
O1' C1' C2' 121.6(5) . .
C3 C1' C2' 117.4(5) . .
C15 N3 C11 119.0(5) . .
C15 N3 Zn1 122.8(4) . .
C11 N3 Zn1 117.4(4) . .
C3B C2B C1B 121.2(5) . .
C3B C2B N1B 121.9(5) . .
C1B C2B N1B 116.9(4) . .
C2B C3B C1B 121.1(5) . 2_655
C2B C3B H32 119.5 . .
C1B C3B H32 119.5 2_655 .
C3A C2A C1A 121.8(5) 2_666 .
C3A C2A N1A 121.3(5) 2_666 .
C1A C2A N1A 116.8(4) . .
N2B C9B C8B 122.2(6) . .
N2B C9B H34 118.9 . .
C8B C9B H34 118.9 . .
C5 N2 C9 118.8(5) . .
C5 N2 Zn1 116.9(4) . .
C9 N2 Zn1 122.1(4) . .
C2' C3' C1 121.3(5) . .
C2' C3' H36 119.4 . .
C1 C3' H36 119.4 . .
O1B C1B C3B 120.6(5) . 2_655
O1B C1B C2B 121.7(5) . .
C3B C1B C2B 117.7(5) 2_655 .
N2A C9A C8A 122.7(6) . .
N2A C9A H38 118.7 . .
C8A C9A H38 118.7 . .
N3B C11B C12B 121.5(5) . .
N3B C11B C10B 115.8(5) . .
C12B C11B C10B 122.6(5) . .
C14A C13A C12A 118.9(5) . .
C14A C13A H40 120.6 . .
C12A C13A H40 120.6 . .
C3 C2 C1 121.5(5) . .
C3 C2 N1 121.1(5) . .
C1 C2 N1 117.3(4) . .
N1B C10B C11B 110.9(4) . .
N1B C10B H43A 109.5 . .
C11B C10B H43A 109.5 . .
N1B C10B H43B 109.5 . .
C11B C10B H43B 109.5 . .
H43A C10B H43B 108.1 . .
N1A C10A C11A 111.2(4) . .
N1A C10A H45A 109.4 . .
C11A C10A H45A 109.4 . .
N1A C10A H45B 109.4 . .
C11A C10A H45B 109.4 . .
H45A C10A H45B 108.0 . .
N2B C5B C6B 121.1(5) . .
N2B C5B C4B 117.9(5) . .
C6B C5B C4B 120.9(5) . .
C13 C12 C11 119.8(5) . .
C13 C12 H47 120.1 . .
C11 C12 H47 120.1 . .
C11A C12A C13A 119.1(5) . .
C11A C12A H48 120.5 . .
C13A C12A H48 120.5 . .
C2 C3 C1' 120.9(5) . .
C2 C3 H49 119.5 . .
C1' C3 H49 119.5 . .
N2 C5 C6 122.4(5) . .
N2 C5 C4 115.7(5) . .
C6 C5 C4 121.9(5) . .
N3B C15B C14B 123.0(6) . .
N3B C15B H51 118.5 . .
C14B C15B H51 118.5 . .
C3' C2' C1' 121.5(5) . .
C3' C2' N1' 121.9(5) . .
C1' C2' N1' 116.5(4) . .
N2' C5' C6' 121.0(6) . .
N2' C5' C4' 116.3(5) . .
C6' C5' C4' 122.7(6) . .
N3A C11A C12A 121.5(5) . .
N3A C11A C10A 117.3(5) . .
C12A C11A C10A 121.1(5) . .
N2' C9' C8' 122.1(6) . .
N2' C9' H56 118.9 . .
C8' C9' H56 118.9 . .
N1' C10' C11' 111.4(4) . .
N1' C10' H57A 109.3 . .
C11' C10' H57A 109.3 . .
N1' C10' H57B 109.3 . .
C11' C10' H57B 109.3 . .
H57A C10' H57B 108.0 . .
N1A C4A C5A 111.0(4) . .
N1A C4A H58A 109.4 . .
C5A C4A H58A 109.4 . .
N1A C4A H58B 109.4 . .
C5A C4A H58B 109.4 . .
H58A C4A H58B 108.0 . .
C6B C7B C8B 119.0(5) . .
C6B C7B H59 120.5 . .
C8B C7B H59 120.5 . .
N3 C11 C12 121.0(5) . .
N3 C11 C10 117.8(5) . .
C12 C11 C10 121.1(5) . .
C7B C6B C5B 119.6(6) . .
C7B C6B H61 120.2 . .
C5B C6B H61 120.2 . .
C15B C14B C13B 117.8(6) . .
C15B C14B H62 121.1 . .
C13B C14B H62 121.1 . .
N2A C5A C6A 122.2(5) . .
N2A C5A C4A 116.1(5) . .
C6A C5A C4A 121.6(5) . .
C13' C12' C11' 118.2(6) . .
C13' C12' H64 120.9 . .
C11' C12' H64 120.9 . .
C15' C14' C13' 118.7(5) . .
C15' C14' H65 120.7 . .
C13' C14' H65 120.7 . .
C13B C12B C11B 119.3(6) . .
C13B C12B H66 120.3 . .
C11B C12B H66 120.3 . .
N1 C10 C11 110.0(4) . .
N1 C10 H68A 109.7 . .
C11 C10 H68A 109.7 . .
N1 C10 H68B 109.7 . .
C11 C10 H68B 109.7 . .
H68A C10 H68B 108.2 . .
C7' C8' C9' 118.2(6) . .
C7' C8' H69 120.9 . .
C9' C8' H69 120.9 . .
C7' C6' C5' 119.4(6) . .
C7' C6' H70 120.3 . .
C5' C6' H70 120.3 . .
C7 C8 C9 119.2(6) . .
C7 C8 H71 120.4 . .
C9 C8 H71 120.4 . .
C15 C14 C13 118.8(5) . .
C15 C14 H72 120.6 . .
C13 C14 H72 120.6 . .
C13A C14A C15A 119.3(5) . .
C13A C14A H73 120.3 . .
C15A C14A H73 120.3 . .
N1B C4B C5B 111.8(4) . .
N1B C4B H74A 109.3 . .
C5B C4B H74A 109.3 . .
N1B C4B H74B 109.3 . .
C5B C4B H74B 109.3 . .
H74A C4B H74B 107.9 . .
C7A C8A C9A 118.7(5) . .
C7A C8A H75 120.7 . .
C9A C8A H75 120.7 . .
N1 C4 C5 112.7(4) . .
N1 C4 H76A 109.1 . .
C5 C4 H76A 109.1 . .
N1 C4 H76B 109.1 . .
C5 C4 H76B 109.1 . .
H76A C4 H76B 107.8 . .
C9B C8B C7B 118.7(5) . .
C9B C8B H77 120.7 . .
C7B C8B H77 120.7 . .
N3 C15 C14 122.6(5) . .
N3 C15 H78 118.7 . .
C14 C15 H78 118.7 . .
C5A C6A C7A 118.9(6) . .
C5A C6A H79 120.6 . .
C7A C6A H79 120.6 . .
C12' C13' C14' 119.7(5) . .
C12' C13' H80 120.2 . .
C14' C13' H80 120.2 . .
C5 C6 C7 118.0(6) . .
C5 C6 H81 121.0 . .
C7 C6 H81 121.0 . .
N3A C15A C14A 122.3(5) . .
N3A C15A H82 118.9 . .
C14A C15A H82 118.9 . .
C8A C7A C6A 119.2(6) . .
C8A C7A H84 120.4 . .
C6A C7A H84 120.4 . .
N2 C9 C8 122.3(6) . .
N2 C9 H85 118.9 . .
C8 C9 H85 118.9 . .
N1' C4' C5' 109.2(4) . .
N1' C4' H86A 109.8 . .
C5' C4' H86A 109.8 . .
N1' C4' H86B 109.8 . .
C5' C4' H86B 109.8 . .
H86A C4' H86B 108.3 . .
C12B C13B C14B 119.7(6) . .
C12B C13B H87 120.1 . .
C14B C13B H87 120.1 . .
C8 C7 C6 119.4(6) . .
C8 C7 H88 120.3 . .
C6 C7 H88 120.3 . .
C12 C13 C14 118.6(5) . .
C12 C13 H89 120.7 . .
C14 C13 H89 120.7 . .
C6' C7' C8' 119.8(6) . .
C6' C7' H90 120.1 . .
C8' C7' H90 120.1 . .

loop_
_geom_bond_atom_site_label_1
_geom_bond_atom_site_label_2
_geom_bond_distance
_geom_bond_site_symmetry_2
Zn1' O1' 1.955(4) .
Zn1' N3' 2.089(5) .
Zn1' N2' 2.090(5) .
Zn1' N1' 2.240(4) .
Zn1' Cl1' 2.3227(14) .
Zn1B O1B 1.961(4) .
Zn1B N3B 2.088(5) .
Zn1B N2B 2.095(5) .
Zn1B N1B 2.268(4) .
Zn1B Cl1B 2.3131(14) .
Zn1A O1A 1.957(4) .
Zn1A N2A 2.091(5) .
Zn1A N3A 2.096(5) .
Zn1A N1A 2.244(4) .
Zn1A Cl1A 2.3203(14) .
Zn1 O1 1.971(4) .
Zn1 N2 2.076(5) .
Zn1 N3 2.092(4) .
Zn1 N1 2.259(4) .
Zn1 Cl1 2.3041(15) .
N1A C2A 1.465(6) .
N1A C10A 1.468(6) .
N1A C4A 1.478(6) .
O1 C1 1.350(6) .
O1' C1' 1.348(6) .
N1B C2B 1.449(6) .
N1B C4B 1.469(7) .
N1B C10B 1.479(7) .
O1B C1B 1.356(6) .
O1A C1A 1.348(6) .
N1' C2' 1.451(6) .
N1' C10' 1.473(7) .
N1' C4' 1.474(7) .
N3' C11' 1.334(7) .
N3' C15' 1.341(7) .
N1 C2 1.463(6) .
N1 C10 1.472(7) .
N1 C4 1.478(7) .
C1A C3A 1.401(7) .
C1A C2A 1.403(7) .
N3B C11B 1.352(7) .
N3B C15B 1.352(7) .
N2' C9' 1.348(7) .
N2' C5' 1.349(7) .
N3A C11A 1.343(7) .
N3A C15A 1.344(7) .
C1 C3' 1.391(7) .
C1 C2 1.408(7) .
C15' C14' 1.381(8) .
C15' H21 0.9300 .
C11' C12' 1.401(8) .
C11' C10' 1.507(8) .
N2B C5B 1.339(7) .
N2B C9B 1.355(7) .
C3A C2A 1.376(7) 2_666
C3A H26 0.9300 .
N2A C9A 1.343(7) .
N2A C5A 1.350(7) .
C1' C3 1.395(7) .
C1' C2' 1.404(7) .
N3 C15 1.340(7) .
N3 C11 1.349(7) .
C2B C3B 1.388(7) .
C2B C1B 1.408(7) .
C3B C1B 1.392(7) 2_655
C3B H32 0.9300 .
C2A C3A 1.376(7) 2_666
C9B C8B 1.370(8) .
C9B H34 0.9300 .
N2 C5 1.346(7) .
N2 C9 1.347(7) .
C3' C2' 1.386(7) .
C3' H36 0.9300 .
C1B C3B 1.392(7) 2_655
C9A C8A 1.385(8) .
C9A H38 0.9300 .
C11B C12B 1.383(8) .
C11B C10B 1.509(8) .
C13A C14A 1.373(8) .
C13A C12A 1.392(8) .
C13A H40 0.9300 .
C2 C3 1.389(7) .
C10B H43A 0.9700 .
C10B H43B 0.9700 .
C10A C11A 1.504(7) .
C10A H45A 0.9700 .
C10A H45B 0.9700 .
C5B C6B 1.387(8) .
C5B C4B 1.515(8) .
C12 C13 1.383(8) .
C12 C11 1.390(7) .
C12 H47 0.9300 .
C12A C11A 1.392(7) .
C12A H48 0.9300 .
C3 H49 0.9300 .
C5 C6 1.379(8) .
C5 C4 1.517(7) .
C15B C14B 1.376(8) .
C15B H51 0.9300 .
C5' C6' 1.383(8) .
C5' C4' 1.507(8) .
C9' C8' 1.384(9) .
C9' H56 0.9300 .
C10' H57A 0.9700 .
C10' H57B 0.9700 .
C4A C5A 1.522(7) .
C4A H58A 0.9700 .
C4A H58B 0.9700 .
C7B C6B 1.379(8) .
C7B C8B 1.392(9) .
C7B H59 0.9300 .
C11 C10 1.511(7) .
C6B H61 0.9300 .
C14B C13B 1.398(9) .
C14B H62 0.9300 .
C5A C6A 1.383(8) .
C12' C13' 1.378(8) .
C12' H64 0.9300 .
C14' C13' 1.390(9) .
C14' H65 0.9300 .
C12B C13B 1.378(9) .
C12B H66 0.9300 .
C10 H68A 0.9700 .
C10 H68B 0.9700 .
C8' C7' 1.382(11) .
C8' H69 0.9300 .
C6' C7' 1.381(10) .
C6' H70 0.9300 .
C8 C7 1.372(9) .
C8 C9 1.373(8) .
C8 H71 0.9300 .
C14 C15 1.380(8) .
C14 C13 1.387(8) .
C14 H72 0.9300 .
C14A C15A 1.382(8) .
C14A H73 0.9300 .
C4B H74A 0.9700 .
C4B H74B 0.9700 .
C8A C7A 1.382(9) .
C8A H75 0.9300 .
C4 H76A 0.9700 .
C4 H76B 0.9700 .
C8B H77 0.9300 .
C15 H78 0.9300 .
C6A C7A 1.390(8) .
C6A H79 0.9300 .
C13' H80 0.9300 .
C6 C7 1.408(9) .
C6 H81 0.9300 .
C15A H82 0.9300 .
C7A H84 0.9300 .
C9 H85 0.9300 .
C4' H86A 0.9700 .
C4' H86B 0.9700 .
C13B H87 0.9300 .
C7 H88 0.9300 .
C13 H89 0.9300 .
C7' H90 0.9300 .

loop_
_geom_torsion_atom_site_label_1
_geom_torsion_atom_site_label_2
_geom_torsion_atom_site_label_3
_geom_torsion_atom_site_label_4
_geom_torsion
_geom_torsion_site_symmetry_4
Zn1A O1A C1A C3A -176.0(4) .
Zn1A O1A C1A C2A 5.1(6) .
Zn1 O1 C1 C3' -176.6(4) .
Zn1 O1 C1 C2 3.6(6) .
C11' N3' C15' C14' 1.8(8) .
Zn1' N3' C15' C14' -172.4(4) .
C15' N3' C11' C12' -4.4(8) .
Zn1' N3' C11' C12' 170.2(4) .
C15' N3' C11' C10' 171.9(5) .
Zn1' N3' C11' C10' -13.4(6) .
O1A C1A C3A C2A -177.8(5) 2_666
C2A C1A C3A C2A 1.1(8) 2_666
Zn1' O1' C1' C3 -174.2(4) .
Zn1' O1' C1' C2' 6.9(6) .
C4B N1B C2B C3B 63.2(6) .
C10B N1B C2B C3B -63.2(6) .
Zn1B N1B C2B C3B -178.2(4) .
C4B N1B C2B C1B -114.2(5) .
C10B N1B C2B C1B 119.3(5) .
Zn1B N1B C2B C1B 4.3(5) .
C1B C2B C3B C1B -0.5(9) 2_655
N1B C2B C3B C1B -177.8(5) 2_655
O1A C1A C2A C3A 177.7(5) 2_666
C3A C1A C2A C3A -1.2(8) 2_666
O1A C1A C2A N1A 0.9(7) .
C3A C1A C2A N1A -178.0(4) .
C10A N1A C2A C3A -64.7(6) 2_666
C4A N1A C2A C3A 63.0(6) 2_666
Zn1A N1A C2A C3A 177.8(4) 2_666
C10A N1A C2A C1A 112.2(5) .
C4A N1A C2A C1A -120.1(5) .
Zn1A N1A C2A C1A -5.3(5) .
C5B N2B C9B C8B -1.4(8) .
Zn1B N2B C9B C8B 169.4(4) .
O1 C1 C3' C2' 176.2(5) .
C2 C1 C3' C2' -4.0(8) .
Zn1B O1B C1B C3B 177.4(4) 2_655
Zn1B O1B C1B C2B -3.7(6) .
C3B C2B C1B O1B -178.5(5) .
N1B C2B C1B O1B -1.0(7) .
C3B C2B C1B C3B 0.5(9) 2_655
N1B C2B C1B C3B 177.9(4) 2_655
C5A N2A C9A C8A -0.2(8) .
Zn1A N2A C9A C8A -168.2(4) .
C15B N3B C11B C12B -1.3(8) .
Zn1B N3B C11B C12B -166.3(4) .
C15B N3B C11B C10B -177.9(5) .
Zn1B N3B C11B C10B 17.2(6) .
O1 C1 C2 C3 -175.1(5) .
C3' C1 C2 C3 5.1(8) .
O1 C1 C2 N1 0.5(7) .
C3' C1 C2 N1 -179.3(4) .
C10 N1 C2 C3 52.9(6) .
C4 N1 C2 C3 -73.7(6) .
Zn1 N1 C2 C3 172.1(4) .
C10 N1 C2 C1 -122.7(5) .
C4 N1 C2 C1 110.6(5) .
Zn1 N1 C2 C1 -3.6(5) .
C2B N1B C10B C11B -78.6(5) .
C4B N1B C10B C11B 153.7(4) .
Zn1B N1B C10B C11B 35.3(5) .
N3B C11B C10B N1B -36.6(6) .
C12B C11B C10B N1B 146.8(5) .
C2A N1A C10A C11A -143.6(4) .
C4A N1A C10A C11A 87.0(5) .
Zn1A N1A C10A C11A -29.1(5) .
C9B N2B C5B C6B 3.2(8) .
Zn1B N2B C5B C6B -168.0(4) .
C9B N2B C5B C4B -173.6(5) .
Zn1B N2B C5B C4B 15.1(6) .
C14A C13A C12A C11A -1.1(8) .
C1 C2 C3 C1' -2.1(8) .
N1 C2 C3 C1' -177.5(5) .
O1' C1' C3 C2 179.1(5) .
C2' C1' C3 C2 -2.0(8) .
C9 N2 C5 C6 -0.3(8) .
Zn1 N2 C5 C6 -163.5(4) .
C9 N2 C5 C4 -178.9(5) .
Zn1 N2 C5 C4 17.9(6) .
C11B N3B C15B C14B -0.1(8) .
Zn1B N3B C15B C14B 163.9(4) .
C1 C3' C2' C1' 0.0(8) .
C1 C3' C2' N1' 177.8(5) .
O1' C1' C2' C3' -178.0(5) .
C3 C1' C2' C3' 3.1(8) .
O1' C1' C2' N1' 4.0(7) .
C3 C1' C2' N1' -174.9(4) .
C10' N1' C2' C3' -73.5(6) .
C4' N1' C2' C3' 55.4(7) .
Zn1' N1' C2' C3' 171.3(4) .
C10' N1' C2' C1' 104.5(5) .
C4' N1' C2' C1' -126.7(5) .
Zn1' N1' C2' C1' -10.8(5) .
C9' N2' C5' C6' 1.1(8) .
Zn1' N2' C5' C6' 167.6(4) .
C9' N2' C5' C4' 179.3(5) .
Zn1' N2' C5' C4' -14.2(6) .
C15A N3A C11A C12A -3.6(8) .
Zn1A N3A C11A C12A 170.0(4) .
C15A N3A C11A C10A 172.5(5) .
Zn1A N3A C11A C10A -13.9(6) .
C13A C12A C11A N3A 3.6(8) .
C13A C12A C11A C10A -172.4(5) .
N1A C10A C11A N3A 29.8(6) .
N1A C10A C11A C12A -154.1(5) .
C5' N2' C9' C8' -0.1(8) .
Zn1' N2' C9' C8' -165.7(4) .
C2' N1' C10' C11' -145.5(5) .
C4' N1' C10' C11' 84.3(6) .
Zn1' N1' C10' C11' -32.0(5) .
N3' C11' C10' N1' 32.0(7) .
C12' C11' C10' N1' -151.6(5) .
C2A N1A C4A C5A 77.6(5) .
C10A N1A C4A C5A -153.6(4) .
Zn1A N1A C4A C5A -35.9(4) .
C15 N3 C11 C12 2.5(7) .
Zn1 N3 C11 C12 -168.1(4) .
C15 N3 C11 C10 -173.9(5) .
Zn1 N3 C11 C10 15.5(6) .
C13 C12 C11 N3 -1.5(8) .
C13 C12 C11 C10 174.8(5) .
C8B C7B C6B C5B 0.2(8) .
N2B C5B C6B C7B -2.7(8) .
C4B C5B C6B C7B 174.1(5) .
N3B C15B C14B C13B 0.8(9) .
C9A N2A C5A C6A 0.5(7) .
Zn1A N2A C5A C6A 169.5(4) .
C9A N2A C5A C4A 178.0(4) .
Zn1A N2A C5A C4A -13.0(6) .
N1A C4A C5A N2A 34.5(6) .
N1A C4A C5A C6A -147.9(5) .
N3' C11' C12' C13' 3.4(8) .
C10' C11' C12' C13' -172.8(5) .
N3' C15' C14' C13' 1.7(8) .
N3B C11B C12B C13B 2.1(8) .
C10B C11B C12B C13B 178.4(5) .
C2 N1 C10 C11 142.7(4) .
C4 N1 C10 C11 -90.0(5) .
Zn1 N1 C10 C11 27.2(5) .
N3 C11 C10 N1 -29.2(6) .
C12 C11 C10 N1 154.4(5) .
N2' C9' C8' C7' -0.5(9) .
N2' C5' C6' C7' -1.4(8) .
C4' C5' C6' C7' -179.5(5) .
C12A C13A C14A C15A -1.2(8) .
C2B N1B C4B C5B 139.2(5) .
C10B N1B C4B C5B -93.2(5) .
Zn1B N1B C4B C5B 23.5(5) .
N2B C5B C4B N1B -26.6(7) .
C6B C5B C4B N1B 156.5(5) .
N2A C9A C8A C7A 0.1(8) .
C2 N1 C4 C5 -82.7(5) .
C10 N1 C4 C5 149.6(4) .
Zn1 N1 C4 C5 30.0(5) .
N2 C5 C4 N1 -33.6(6) .
C6 C5 C4 N1 147.8(5) .
N2B C9B C8B C7B -1.0(8) .
C6B C7B C8B C9B 1.5(8) .
C11 N3 C15 C14 -1.3(8) .
Zn1 N3 C15 C14 168.7(4) .
C13 C14 C15 N3 -0.9(8) .
N2A C5A C6A C7A -0.6(8) .
C4A C5A C6A C7A -177.9(5) .
C11' C12' C13' C14' 0.2(8) .
C15' C14' C13' C12' -2.6(8) .
N2 C5 C6 C7 0.2(8) .
C4 C5 C6 C7 178.7(5) .
C11A N3A C15A C14A 1.2(8) .
Zn1A N3A C15A C14A -171.9(4) .
C13A C14A C15A N3A 1.2(9) .
C9A C8A C7A C6A -0.2(8) .
C5A C6A C7A C8A 0.4(8) .
C5 N2 C9 C8 0.5(8) .
Zn1 N2 C9 C8 162.8(4) .
C7 C8 C9 N2 -0.6(9) .
C2' N1' C4' C5' 75.6(5) .
C10' N1' C4' C5' -155.0(4) .
Zn1' N1' C4' C5' -38.7(5) .
N2' C5' C4' N1' 36.9(6) .
C6' C5' C4' N1' -144.9(5) .
C11B C12B C13B C14B -1.4(8) .
C15B C14B C13B C12B 0.0(8) .
C9 C8 C7 C6 0.5(8) .
C5 C6 C7 C8 -0.3(8) .
C11 C12 C13 C14 -0.8(8) .
C15 C14 C13 C12 1.9(8) .
C5' C6' C7' C8' 0.7(9) .
C9' C8' C7' C6' 0.2(9) .
